data_8103757
loop_
_publ_author_name
'Ivashkevich, L.S.'
'Selevich, K.A.'
'Petrusevich, Yu.I.'
'Lyakhov, A.S.'
'Selevich, A.F.'

_publ_section_title
;
 The crystal structure of Na3 H P2 O7 * (H2 O) from X-ray powder
 diffraction data
;
_journal_name_full 'Zeitschrift fuer Kristallographie (149,1979-)'
_journal_page_first 73
_journal_page_last 77
_journal_volume 217
_journal_year 2002
_chemical_formula_sum 'H3 Na3 O8 P2'
_chemical_name_systematic 'Na3 H (P2 O7) (H2 O)'
_space_group_IT_number 14
_symmetry_space_group_name_Hall '-P 2yn'
_symmetry_space_group_name_H-M 'P 1 21/n 1'
_cell_angle_alpha 90
_cell_angle_beta 99.2258
_cell_angle_gamma 90
_cell_formula_units_Z 4
_cell_length_a 10.4242
_cell_length_b 6.8707
_cell_length_c 10.0837
_cell_volume 712.868
_citation_journal_id_ASTM ZEKRDZ
_cod_data_source_file Ivashkevich_ZEKRDZ_2002_1081.cif
_cod_data_source_block H3Na3O8P2
_cod_original_cell_volume 712.8679
_cod_original_sg_symbol_Hall '-P 2ybc (x-z,y,z)'
_cod_database_code 8103757

loop_
_symmetry_equiv_pos_as_xyz
x,y,z
-x+1/2,y+1/2,-z+1/2
-x,-y,-z
x-1/2,-y-1/2,z-1/2

loop_
_atom_site_label
_atom_site_type_symbol
_atom_site_fract_x
_atom_site_fract_y
_atom_site_fract_z
_atom_site_occupancy
_atom_site_U_iso_or_equiv
O1 O-2 0.1523 0.112 0.3641 1 0.0
O5 O-2 0.0637 0.187 0.7961 1 0.0
O6 O-2 0.8747 0.391 0.6622 1 0.0
P2 P+5 0.0216 0.3402 0.6964 1 0.0
Na3 Na+1 0.053 0.862 0.7541 1 0.0
Na1 Na+1 0.2254 0.646 0.5519 1 0.0
O2 O-2 0.2143 -0.027 0.5939 1 0.0
P1 P+5 0.184 0.1691 0.5146 1 0.0
O7 O-2 0.0426 0.247 0.557 1 0.0
O4 O-2 0.0914 0.542 0.7224 1 0.0
O3 O-2 0.2812 0.321 0.5512 1 0.0
Na2 Na+1 0.7577 0.62 0.7559 1 0.0
O8 O-2 -0.0562 0.707 0.94 1 0.0
